data_4122201
loop_
_publ_author_name
'Peng, Hai-Yan'
'Lam, Chi-Keung'
'Mak, Thomas C. W.'
'Cai, Zongwei'
'Ma, Wai-Tang'
'Li, Yu-Xue'
'Wong, Henry N. C.'

_publ_section_title
;
 Chiral rodlike platinum complexes, double helical chains, and potential
 asymmetric hydrogenation ligand based on &quot;linear&quot; building
 blocks: 1,8,9,16-tetrahydroxytetraphenylene and
 1,8,9,16-tetrakis(diphenylphosphino)tetraphenylene.
;
_journal_issue 26
_journal_name_full 'Journal of the American Chemical Society'
_journal_page_first 9603
_journal_page_last 9611
_journal_paper_doi 10.1021/ja051013l
_journal_volume 127
_journal_year 2005
_chemical_absolute_configuration ad
_chemical_formula_sum 'C65 H76 O17 S4'
_chemical_formula_weight 1257.50
_chemical_name_systematic
; 
 ? 
;
_space_group_IT_number 4
_symmetry_cell_setting monoclinic
_symmetry_space_group_name_Hall 'P 2yb'
_symmetry_space_group_name_H-M 'P 1 21 1'
_atom_sites_solution_hydrogens geom
_atom_sites_solution_primary direct
_atom_sites_solution_secondary difmap
_audit_creation_method SHELXL-97
_cell_angle_alpha 90.00
_cell_angle_beta 117.7120(10)
_cell_angle_gamma 90.00
_cell_formula_units_Z 2
_cell_length_a 15.7792(9)
_cell_length_b 13.6619(8)
_cell_length_c 16.2153(10)
_cell_measurement_reflns_used 3977
_cell_measurement_temperature 293(2)
_cell_measurement_theta_max 44.506
_cell_measurement_theta_min 4.924
_cell_volume 3094.6(3)
_computing_cell_refinement 'Bruker SMART'
_computing_data_collection 'Bruker SMART'
_computing_data_reduction 'Bruker SHELXTL'
_computing_molecular_graphics 'Bruker SHELXTL'
_computing_publication_material 'Bruker SHELXTL'
_computing_structure_refinement 'SHELXL-97 (Sheldrick, 1997)'
_computing_structure_solution 'SHELXS-97 (Sheldrick, 1990)'
_diffrn_ambient_temperature 293(2)
_diffrn_measured_fraction_theta_full 0.998
_diffrn_measured_fraction_theta_max 0.998
_diffrn_measurement_device_type 'CCD area detector'
_diffrn_measurement_method 'phi and omega scans'
_diffrn_radiation_monochromator graphite
_diffrn_radiation_source 'fine-focus sealed tube'
_diffrn_radiation_type MoK\a
_diffrn_radiation_wavelength 0.71073
_diffrn_reflns_av_R_equivalents 0.0580
_diffrn_reflns_av_sigmaI/netI 0.0876
_diffrn_reflns_limit_h_max 18
_diffrn_reflns_limit_h_min -13
_diffrn_reflns_limit_k_max 15
_diffrn_reflns_limit_k_min -16
_diffrn_reflns_limit_l_max 18
_diffrn_reflns_limit_l_min -19
_diffrn_reflns_number 15839
_diffrn_reflns_theta_full 25.00
_diffrn_reflns_theta_max 25.00
_diffrn_reflns_theta_min 1.42
_exptl_absorpt_coefficient_mu 0.225
_exptl_absorpt_correction_T_max 1.0000
_exptl_absorpt_correction_T_min 0.8531
_exptl_absorpt_correction_type empirical
_exptl_crystal_colour colourless
_exptl_crystal_density_diffrn 1.350
_exptl_crystal_density_method 'not measured'
_exptl_crystal_F_000 1332
_exptl_crystal_size_max 0.420
_exptl_crystal_size_mid 0.350
_exptl_crystal_size_min 0.176
_refine_diff_density_max 0.803
_refine_diff_density_min -0.529
_refine_diff_density_rms 0.077
_refine_ls_abs_structure_details 'Flack H D (1983), Acta Cryst. A39, 876-881'
_refine_ls_abs_structure_Flack 0.03(11)
_refine_ls_extinction_method none
_refine_ls_goodness_of_fit_ref 1.018
_refine_ls_hydrogen_treatment mixed
_refine_ls_matrix_type full
_refine_ls_number_parameters 745
_refine_ls_number_reflns 10250
_refine_ls_number_restraints 15
_refine_ls_restrained_S_all 1.024
_refine_ls_R_factor_all 0.1019
_refine_ls_R_factor_gt 0.0820
_refine_ls_shift/su_max 0.055
_refine_ls_shift/su_mean 0.028
_refine_ls_structure_factor_coef Fsqd
_refine_ls_weighting_details 'calc w=1/[\s^2^(Fo^2^)+(0.1315P)^2^+0.0000P] where P=(Fo^2^+2Fc^2^)/3'
_refine_ls_weighting_scheme calc
_refine_ls_wR_factor_gt 0.2057
_refine_ls_wR_factor_ref 0.2207
_reflns_number_gt 7721
_reflns_number_total 10250
_reflns_threshold_expression >2sigma(I)
_cod_data_source_file ja051013lsi20050205_012045.cif
_cod_data_source_block cd2281
_cod_depositor_comments
;
The following automatic conversions were performed:

'_symmetry_cell_setting' value 'Monoclinic' changed to 'monoclinic'
according to
/usr/data/users/saulius/automatic-downloads/retrospective/ACS/lib/dictionaries/cif_core.dic
dictionary named 'cif_core.dic' version 2.4.2 from 2011-04-26.

Automatic conversion script
Id: cif_fix_values 2281 2013-09-26 08:29:07Z andrius 
;
_cod_original_sg_symbol_H-M P2(1)
_cod_database_code 4122201

loop_
_symmetry_equiv_pos_as_xyz
'x, y, z'
'-x, y+1/2, -z'

loop_
_atom_site_label
_atom_site_type_symbol
_atom_site_fract_x
_atom_site_fract_y
_atom_site_fract_z
_atom_site_U_iso_or_equiv
_atom_site_adp_type
_atom_site_occupancy
_atom_site_symmetry_multiplicity
_atom_site_calc_flag
_atom_site_refinement_flags
S1 S 0.14119(10) 0.68236(12) 0.01779(11) 0.0437(4) Uani 1 1 d .
S2 S 0.86188(11) 0.53001(13) 0.39403(11) 0.0459(4) Uani 1 1 d .
S3 S 0.64124(19) 0.37353(13) 0.11611(13) 0.0664(6) Uani 1 1 d .
S4 S 0.30206(13) 0.54059(17) 0.37470(12) 0.0616(5) Uani 1 1 d .
O1 O 0.2494(3) 0.6576(3) 0.0898(3) 0.0530(12) Uani 1 1 d .
O2 O 0.1210(3) 0.6426(4) -0.0699(3) 0.0584(13) Uani 1 1 d .
O3 O 0.0822(4) 0.6563(4) 0.0575(4) 0.0661(14) Uani 1 1 d .
O4 O -0.0131(5) 0.8725(6) 0.0303(5) 0.101(2) Uani 1 1 d .
O5 O 0.7580(3) 0.5673(3) 0.3703(3) 0.0496(11) Uani 1 1 d .
O6 O 0.8571(3) 0.4294(3) 0.3738(4) 0.0603(13) Uani 1 1 d .
O7 O 0.9247(3) 0.5623(4) 0.4858(3) 0.0663(14) Uani 1 1 d .
O8 O 0.8048(5) 0.7765(5) 0.3475(5) 0.0857(18) Uani 1 1 d .
O9 O 0.6834(3) 0.4709(3) 0.1755(3) 0.0428(10) Uani 1 1 d .
O10 O 0.6904(9) 0.3533(5) 0.0690(8) 0.175(5) Uani 1 1 d .
O11 O 0.5384(6) 0.3853(4) 0.0622(4) 0.127(3) Uani 1 1 d .
O12 O 0.4924(4) 0.1819(4) 0.1540(4) 0.0661(14) Uani 1 1 d .
O13 O 0.2962(3) 0.6181(4) 0.2981(3) 0.0533(12) Uani 1 1 d .
O14 O 0.3972(4) 0.5027(5) 0.4220(4) 0.094(2) Uani 1 1 d .
O15 O 0.2657(5) 0.5857(6) 0.4284(4) 0.093(2) Uani 1 1 d .
O16 O 0.3450(16) 0.2973(15) 0.3897(14) 0.175(7) Uiso 1 1 d D
O17 O 0.5661(16) 0.597(2) 0.5949(18) 0.385(19) Uani 1 1 d D
H76 H 0.6000 0.6391 0.6307 0.578 Uiso 1 1 calc R
C1 C 0.2862(4) 0.5614(4) 0.1105(4) 0.0410(14) Uani 1 1 d .
C2 C 0.2375(5) 0.4802(5) 0.0601(5) 0.0545(17) Uani 1 1 d .
H1 H 0.1754 0.4852 0.0117 0.065 Uiso 1 1 calc R
C3 C 0.2845(6) 0.3909(5) 0.0841(6) 0.0588(19) Uani 1 1 d .
H2 H 0.2536 0.3349 0.0513 0.071 Uiso 1 1 calc R
C4 C 0.3758(5) 0.3843(5) 0.1555(5) 0.0529(17) Uani 1 1 d .
H3 H 0.4065 0.3239 0.1696 0.064 Uiso 1 1 calc R
C5 C 0.5406(5) 0.3905(6) 0.3580(6) 0.069(2) Uani 1 1 d .
H4 H 0.4915 0.3504 0.3548 0.083 Uiso 1 1 calc R
C6 C 0.6273(6) 0.3849(8) 0.4314(7) 0.087(3) Uani 1 1 d .
H5 H 0.6375 0.3413 0.4791 0.105 Uiso 1 1 calc R
C7 C 0.7030(5) 0.4426(6) 0.4381(6) 0.065(2) Uani 1 1 d .
H6 H 0.7633 0.4384 0.4895 0.078 Uiso 1 1 calc R
C8 C 0.6852(5) 0.5059(4) 0.3663(5) 0.0453(16) Uani 1 1 d .
C9 C 0.6276(4) 0.5570(4) 0.1555(4) 0.0347(13) Uani 1 1 d .
C10 C 0.6261(4) 0.6189(5) 0.0867(4) 0.0430(15) Uani 1 1 d .
H7 H 0.6547 0.6004 0.0502 0.052 Uiso 1 1 calc R
C11 C 0.5812(5) 0.7084(5) 0.0739(4) 0.0498(17) Uani 1 1 d .
H8 H 0.5789 0.7514 0.0284 0.060 Uiso 1 1 calc R
C12 C 0.5396(5) 0.7334(4) 0.1295(4) 0.0433(15) Uani 1 1 d .
H9 H 0.5107 0.7944 0.1221 0.052 Uiso 1 1 calc R
C13 C 0.5286(6) 0.7758(5) 0.3178(5) 0.0570(19) Uani 1 1 d .
H10 H 0.5783 0.8140 0.3197 0.068 Uiso 1 1 calc R
C14 C 0.4891(6) 0.7974(6) 0.3760(5) 0.061(2) Uani 1 1 d .
H11 H 0.5135 0.8487 0.4183 0.073 Uiso 1 1 calc R
C15 C 0.4156(6) 0.7444(6) 0.3713(5) 0.063(2) Uani 1 1 d .
H12 H 0.3882 0.7597 0.4096 0.076 Uiso 1 1 calc R
C16 C 0.3800(4) 0.6663(5) 0.3091(4) 0.0469(16) Uani 1 1 d .
C17 C 0.1555(5) 0.8105(5) 0.0128(4) 0.0495(16) Uani 1 1 d .
H13 H 0.2136 0.8210 0.0076 0.059 Uiso 1 1 calc R
H14 H 0.1028 0.8336 -0.0448 0.059 Uiso 1 1 calc R
C18 C 0.1606(4) 0.8766(5) 0.0906(4) 0.0424(14) Uani 1 1 d .
C19 C 0.0639(6) 0.9105(7) 0.0777(6) 0.071(2) Uani 1 1 d .
C20 C 0.0828(6) 1.0019(6) 0.1361(7) 0.075(2) Uani 1 1 d .
H16 H 0.0501 1.0582 0.0982 0.090 Uiso 1 1 calc R
H15 H 0.0635 0.9936 0.1845 0.090 Uiso 1 1 calc R
C21 C 0.1896(6) 1.0112(5) 0.1765(6) 0.063(2) Uani 1 1 d .
H17 H 0.2142 1.0769 0.1994 0.075 Uiso 1 1 calc R
C22 C 0.2322(7) 0.9313(6) 0.2498(6) 0.067(2) Uani 1 1 d .
H18 H 0.2009 0.9289 0.2890 0.081 Uiso 1 1 calc R
H19 H 0.3003 0.9411 0.2886 0.081 Uiso 1 1 calc R
C23 C 0.2123(5) 0.8380(5) 0.1908(5) 0.0473(16) Uani 1 1 d .
H21 H 0.2714 0.8051 0.2028 0.057 Uiso 1 1 calc R
H20 H 0.1720 0.7930 0.2031 0.057 Uiso 1 1 calc R
C24 C 0.2117(5) 0.9748(5) 0.1010(5) 0.0548(17) Uani 1 1 d .
C25 C 0.3180(6) 0.9668(7) 0.1297(6) 0.076(2) Uani 1 1 d .
H24 H 0.3428 1.0304 0.1276 0.113 Uiso 1 1 calc R
H23 H 0.3271 0.9236 0.0878 0.113 Uiso 1 1 calc R
H22 H 0.3513 0.9414 0.1920 0.113 Uiso 1 1 calc R
C26 C 0.1646(8) 1.0382(7) 0.0117(7) 0.093(3) Uani 1 1 d .
H27 H 0.0973 1.0442 -0.0079 0.140 Uiso 1 1 calc R
H25 H 0.1739 1.0077 -0.0368 0.140 Uiso 1 1 calc R
H26 H 0.1933 1.1020 0.0244 0.140 Uiso 1 1 calc R
C27 C 0.8823(5) 0.5947(5) 0.3090(5) 0.0464(16) Uani 1 1 d .
H29 H 0.9180 0.5514 0.2890 0.056 Uiso 1 1 calc R
H28 H 0.8204 0.6052 0.2554 0.056 Uiso 1 1 calc R
C28 C 0.9339(4) 0.6922(5) 0.3332(4) 0.0428(15) Uani 1 1 d .
C29 C 0.8772(6) 0.7763(6) 0.3426(6) 0.0599(19) Uani 1 1 d .
C30 C 0.9307(7) 0.8689(6) 0.3338(7) 0.082(3) Uani 1 1 d .
H30 H 0.8879 0.9106 0.2831 0.099 Uiso 1 1 calc R
H31 H 0.9582 0.9064 0.3912 0.099 Uiso 1 1 calc R
C31 C 1.0063(6) 0.8267(6) 0.3147(6) 0.069(2) Uani 1 1 d .
H32 H 1.0306 0.8717 0.2835 0.083 Uiso 1 1 calc R
C32 C 1.0848(6) 0.7833(7) 0.4074(6) 0.081(3) Uani 1 1 d .
H33 H 1.1402 0.7620 0.4011 0.097 Uiso 1 1 calc R
H34 H 1.1050 0.8304 0.4578 0.097 Uiso 1 1 calc R
C33 C 1.0323(5) 0.6959(6) 0.4231(5) 0.065(2) Uani 1 1 d .
H36 H 1.0235 0.7062 0.4779 0.078 Uiso 1 1 calc R
H35 H 1.0677 0.6357 0.4308 0.078 Uiso 1 1 calc R
C34 C 0.9588(5) 0.7327(6) 0.2582(5) 0.0559(18) Uani 1 1 d .
C35 C 0.8701(7) 0.7550(8) 0.1657(6) 0.089(3) Uani 1 1 d .
H38 H 0.8256 0.7929 0.1774 0.134 Uiso 1 1 calc R
H37 H 0.8405 0.6947 0.1357 0.134 Uiso 1 1 calc R
H39 H 0.8887 0.7913 0.1261 0.134 Uiso 1 1 calc R
C36 C 1.0255(6) 0.6669(8) 0.2386(8) 0.089(3) Uani 1 1 d .
H41 H 1.0497 0.7024 0.2030 0.133 Uiso 1 1 calc R
H40 H 0.9908 0.6104 0.2042 0.133 Uiso 1 1 calc R
H42 H 1.0779 0.6463 0.2965 0.133 Uiso 1 1 calc R
C37 C 0.6710(5) 0.2919(4) 0.2099(4) 0.0426(15) Uani 1 1 d .
H44 H 0.7371 0.3036 0.2552 0.051 Uiso 1 1 calc R
H43 H 0.6318 0.3079 0.2396 0.051 Uiso 1 1 calc R
C38 C 0.6596(5) 0.1822(4) 0.1872(4) 0.0422(14) Uani 1 1 d .
C39 C 0.5665(5) 0.1386(5) 0.1740(5) 0.0473(16) Uani 1 1 d .
C40 C 0.5819(6) 0.0285(5) 0.1910(6) 0.066(2) Uani 1 1 d .
H46 H 0.5691 0.0073 0.2412 0.079 Uiso 1 1 calc R
H45 H 0.5426 -0.0088 0.1353 0.079 Uiso 1 1 calc R
C41 C 0.6868(5) 0.0206(5) 0.2176(6) 0.0592(19) Uani 1 1 d .
H47 H 0.7177 -0.0384 0.2534 0.071 Uiso 1 1 calc R
C42 C 0.6956(6) 0.0321(5) 0.1278(6) 0.068(2) Uani 1 1 d .
H48 H 0.6495 -0.0087 0.0783 0.082 Uiso 1 1 calc R
H49 H 0.7595 0.0159 0.1379 0.082 Uiso 1 1 calc R
C43 C 0.6735(5) 0.1427(5) 0.1049(5) 0.0498(17) Uani 1 1 d .
H50 H 0.7263 0.1755 0.1015 0.060 Uiso 1 1 calc R
H51 H 0.6159 0.1515 0.0463 0.060 Uiso 1 1 calc R
C44 C 0.7309(5) 0.1173(5) 0.2694(5) 0.0547(18) Uani 1 1 d .
C45 C 0.7210(7) 0.1299(6) 0.3587(6) 0.079(3) Uani 1 1 d .
H52 H 0.6560 0.1176 0.3453 0.118 Uiso 1 1 calc R
H53 H 0.7383 0.1955 0.3815 0.118 Uiso 1 1 calc R
H54 H 0.7626 0.0845 0.4050 0.118 Uiso 1 1 calc R
C46 C 0.8352(6) 0.1341(7) 0.2943(7) 0.080(3) Uani 1 1 d .
H55 H 0.8540 0.1985 0.3199 0.121 Uiso 1 1 calc R
H57 H 0.8431 0.1279 0.2394 0.121 Uiso 1 1 calc R
H56 H 0.8742 0.0863 0.3395 0.121 Uiso 1 1 calc R
C47 C 0.2231(6) 0.4532(6) 0.2998(5) 0.062(2) Uani 1 1 d .
H58 H 0.1628 0.4855 0.2606 0.074 Uiso 1 1 calc R
H59 H 0.2487 0.4296 0.2594 0.074 Uiso 1 1 calc R
C48 C 0.2030(6) 0.3673(8) 0.3437(6) 0.095(2) Uani 1 1 d D
C49 C 0.178(2) 0.395(2) 0.4253(17) 0.130(12) Uiso 1 1 d D
H60 H 0.2347 0.3887 0.4855 0.112 Uiso 1 1 calc R
H61 H 0.1546 0.4613 0.4182 0.112 Uiso 1 1 calc R
C50 C 0.104(2) 0.3239(19) 0.417(3) 0.124(17) Uiso 1 1 d D
H63 H 0.0397 0.3484 0.3774 0.189 Uiso 1 1 calc RD
H62 H 0.1095 0.3063 0.4774 0.189 Uiso 1 1 calc R
C51 C 0.1288(10) 0.2404(9) 0.3730(12) 0.130(5) Uani 1 1 d D
H64 H 0.0796 0.1892 0.3510 0.156 Uiso 1 1 calc R
C52 C 0.2229(16) 0.202(2) 0.389(2) 0.139(13) Uiso 1 1 d D
H66 H 0.2186 0.1674 0.3353 0.123 Uiso 1 1 calc R
H65 H 0.2511 0.1603 0.4434 0.123 Uiso 1 1 calc R
C53 C 0.2791(17) 0.2986(19) 0.405(2) 0.139(13) Uiso 1 1 d D
C54 C 0.1151(11) 0.3133(12) 0.2950(12) 0.134(6) Uiso 1 1 d D
C55 C 0.0232(11) 0.3682(12) 0.2531(11) 0.137(5) Uiso 1 1 d D
H69 H 0.0309 0.4284 0.2865 0.221 Uiso 1 1 calc RD
H68 H -0.0256 0.3293 0.2568 0.221 Uiso 1 1 calc R
H67 H 0.0050 0.3823 0.1891 0.221 Uiso 1 1 calc R
C56 C 0.151(2) 0.270(2) 0.228(2) 0.130(16) Uiso 1 1 d D
H71 H 0.2177 0.2831 0.2519 0.174 Uiso 1 1 calc R
H72 H 0.1160 0.2998 0.1675 0.174 Uiso 1 1 calc R
H70 H 0.1400 0.2006 0.2225 0.174 Uiso 1 1 calc R
C57 C 0.501(2) 0.555(3) 0.6304(14) 0.13(3) Uani 1 1 d D
H73 H 0.4948 0.6014 0.6721 0.142 Uiso 1 1 calc R
H74 H 0.5269 0.4952 0.6628 0.142 Uiso 1 1 calc R
H75 H 0.4388 0.5432 0.5788 0.142 Uiso 1 1 calc R
C4A C 0.4230(4) 0.4651(5) 0.2068(5) 0.0417(15) Uani 1 1 d .
C8A C 0.5976(4) 0.5127(4) 0.2887(4) 0.0324(12) Uani 1 1 d .
C12A C 0.5398(4) 0.6692(4) 0.1965(4) 0.0338(13) Uani 1 1 d .
C16A C 0.4176(4) 0.6408(4) 0.2515(4) 0.0362(13) Uani 1 1 d .
C4B C 0.5230(4) 0.4565(4) 0.2856(5) 0.0416(15) Uani 1 1 d .
C8B C 0.5858(4) 0.5792(4) 0.2112(4) 0.0330(12) Uani 1 1 d .
C12B C 0.4940(4) 0.6967(4) 0.2559(4) 0.0355(13) Uani 1 1 d .
C16B C 0.3757(4) 0.5560(4) 0.1872(4) 0.0350(13) Uani 1 1 d .

loop_
_atom_site_aniso_label
_atom_site_aniso_U_11
_atom_site_aniso_U_22
_atom_site_aniso_U_33
_atom_site_aniso_U_23
_atom_site_aniso_U_13
_atom_site_aniso_U_12
S1 0.0267(7) 0.0536(10) 0.0436(9) -0.0026(8) 0.0103(7) -0.0018(7)
S2 0.0325(8) 0.0532(10) 0.0457(9) 0.0129(8) 0.0129(7) 0.0051(7)
S3 0.136(2) 0.0348(9) 0.0440(10) 0.0049(8) 0.0549(13) 0.0130(11)
S4 0.0483(10) 0.0906(15) 0.0513(10) 0.0119(10) 0.0277(9) 0.0081(10)
O1 0.034(2) 0.043(3) 0.054(3) -0.010(2) -0.004(2) 0.0005(19)
O2 0.044(3) 0.072(3) 0.047(3) -0.016(2) 0.010(2) -0.004(2)
O3 0.058(3) 0.065(3) 0.085(4) -0.011(3) 0.043(3) -0.017(3)
O4 0.048(4) 0.120(5) 0.116(5) 0.000(5) 0.021(4) 0.011(4)
O5 0.047(3) 0.045(3) 0.055(3) 0.010(2) 0.022(2) 0.009(2)
O6 0.053(3) 0.049(3) 0.081(4) 0.023(3) 0.033(3) 0.018(2)
O7 0.045(3) 0.098(4) 0.043(3) 0.022(3) 0.010(2) 0.008(3)
O8 0.089(5) 0.081(4) 0.105(5) -0.008(4) 0.061(4) 0.014(3)
O9 0.047(2) 0.037(2) 0.052(3) 0.009(2) 0.030(2) 0.007(2)
O10 0.388(16) 0.054(4) 0.241(10) 0.033(5) 0.280(12) 0.039(6)
O11 0.149(7) 0.044(3) 0.071(4) 0.004(3) -0.047(4) 0.006(4)
O12 0.061(3) 0.045(3) 0.100(4) -0.002(3) 0.043(3) 0.009(3)
O13 0.047(3) 0.063(3) 0.051(3) 0.007(2) 0.024(2) 0.013(2)
O14 0.058(3) 0.132(6) 0.085(4) 0.046(4) 0.027(3) 0.022(4)
O15 0.086(4) 0.141(6) 0.074(4) -0.019(4) 0.055(4) -0.017(4)
O17 0.23(2) 0.39(3) 0.31(3) 0.14(2) -0.070(18) -0.14(2)
C1 0.041(3) 0.033(3) 0.043(3) 0.000(3) 0.015(3) -0.001(3)
C2 0.047(4) 0.053(4) 0.054(4) -0.012(3) 0.015(3) -0.001(3)
C3 0.067(5) 0.034(4) 0.080(5) -0.013(3) 0.038(4) -0.011(3)
C4 0.057(4) 0.031(3) 0.085(5) -0.001(3) 0.044(4) -0.001(3)
C5 0.049(4) 0.065(5) 0.116(7) 0.048(5) 0.056(5) 0.022(4)
C6 0.062(5) 0.117(7) 0.102(7) 0.082(6) 0.055(5) 0.051(5)
C7 0.052(4) 0.083(6) 0.072(5) 0.048(4) 0.038(4) 0.025(4)
C8 0.047(4) 0.044(4) 0.055(4) 0.022(3) 0.031(3) 0.018(3)
C9 0.034(3) 0.030(3) 0.031(3) 0.004(2) 0.009(2) 0.001(2)
C10 0.039(3) 0.047(4) 0.038(3) 0.003(3) 0.014(3) 0.000(3)
C11 0.057(4) 0.050(4) 0.033(3) 0.016(3) 0.013(3) -0.005(3)
C12 0.044(4) 0.025(3) 0.047(4) 0.006(3) 0.009(3) 0.000(3)
C13 0.062(5) 0.049(4) 0.044(4) 0.005(3) 0.011(4) -0.005(3)
C14 0.063(5) 0.056(4) 0.058(5) -0.028(4) 0.023(4) -0.008(4)
C15 0.081(6) 0.070(5) 0.041(4) -0.002(4) 0.031(4) 0.021(5)
C16 0.032(3) 0.062(4) 0.034(3) -0.002(3) 0.005(3) 0.009(3)
C17 0.039(4) 0.059(4) 0.041(4) 0.010(3) 0.011(3) 0.003(3)
C18 0.038(3) 0.043(3) 0.045(3) 0.005(3) 0.019(3) 0.013(3)
C19 0.045(5) 0.080(6) 0.079(6) 0.014(5) 0.021(4) 0.024(4)
C20 0.080(6) 0.057(5) 0.100(7) 0.007(5) 0.052(5) 0.025(4)
C21 0.071(5) 0.048(4) 0.080(5) -0.003(4) 0.044(4) 0.003(4)
C22 0.081(6) 0.067(5) 0.063(5) 0.006(4) 0.040(5) 0.005(4)
C23 0.056(4) 0.039(3) 0.050(4) 0.009(3) 0.028(3) 0.016(3)
C24 0.062(4) 0.046(4) 0.056(4) 0.012(3) 0.026(4) 0.006(3)
C25 0.061(5) 0.090(6) 0.082(6) -0.019(5) 0.038(5) -0.021(5)
C26 0.119(8) 0.072(6) 0.090(7) 0.031(5) 0.049(6) 0.005(6)
C27 0.046(4) 0.051(4) 0.046(4) -0.001(3) 0.024(3) -0.008(3)
C28 0.038(3) 0.051(4) 0.033(3) 0.001(3) 0.011(3) -0.001(3)
C29 0.065(5) 0.062(5) 0.065(5) 0.003(4) 0.040(4) 0.007(4)
C30 0.099(7) 0.050(5) 0.103(7) -0.007(5) 0.051(6) -0.003(5)
C31 0.076(6) 0.058(5) 0.079(5) -0.003(4) 0.041(5) -0.022(4)
C32 0.066(5) 0.079(6) 0.072(6) -0.027(5) 0.012(5) -0.033(5)
C33 0.047(4) 0.073(5) 0.056(4) -0.017(4) 0.009(4) -0.017(4)
C34 0.057(4) 0.057(4) 0.062(4) -0.010(4) 0.034(4) -0.014(4)
C35 0.090(7) 0.116(8) 0.059(5) 0.020(5) 0.031(5) -0.032(6)
C36 0.072(6) 0.102(7) 0.120(8) -0.030(6) 0.068(6) -0.023(5)
C37 0.054(4) 0.041(3) 0.033(3) -0.001(3) 0.021(3) -0.003(3)
C38 0.053(4) 0.030(3) 0.043(3) 0.003(3) 0.022(3) 0.004(3)
C39 0.055(4) 0.036(4) 0.053(4) 0.005(3) 0.028(3) 0.003(3)
C40 0.068(5) 0.043(4) 0.087(5) 0.007(4) 0.036(4) 0.001(4)
C41 0.070(5) 0.026(3) 0.083(5) 0.013(3) 0.037(4) 0.016(3)
C42 0.079(5) 0.039(4) 0.085(6) -0.010(4) 0.037(5) 0.002(4)
C43 0.059(4) 0.042(4) 0.049(4) 0.000(3) 0.026(3) 0.012(3)
C44 0.057(4) 0.049(4) 0.055(4) 0.007(3) 0.023(4) 0.009(3)
C45 0.101(7) 0.067(5) 0.059(5) 0.021(4) 0.030(5) 0.011(5)
C46 0.066(5) 0.073(6) 0.076(6) 0.002(5) 0.010(5) 0.015(4)
C47 0.064(5) 0.079(5) 0.049(4) -0.002(4) 0.031(4) 0.000(4)
C48 0.072(6) 0.109(7) 0.059(5) -0.003(5) 0.042(5) -0.020(5)
C51 0.135(11) 0.072(7) 0.239(16) 0.021(9) 0.133(12) -0.010(7)
C57 0.38(4) 0.58(7) 0.113(14) 0.08(3) 0.11(2) 0.33(5)
C4A 0.044(4) 0.038(3) 0.060(4) 0.004(3) 0.039(3) 0.004(3)
C8A 0.032(3) 0.022(3) 0.047(3) 0.007(2) 0.021(3) 0.016(2)
C12A 0.027(3) 0.033(3) 0.032(3) 0.004(2) 0.005(2) -0.004(2)
C16A 0.030(3) 0.040(3) 0.036(3) 0.002(3) 0.013(3) 0.012(2)
C4B 0.044(3) 0.031(3) 0.060(4) 0.017(3) 0.033(3) 0.011(3)
C8B 0.024(3) 0.034(3) 0.038(3) 0.001(2) 0.012(2) -0.001(2)
C12B 0.037(3) 0.021(3) 0.041(3) 0.002(2) 0.011(3) 0.004(2)
C16B 0.036(3) 0.024(3) 0.049(3) 0.004(2) 0.023(3) 0.000(2)

loop_
_atom_type_symbol
_atom_type_description
_atom_type_scat_dispersion_real
_atom_type_scat_dispersion_imag
_atom_type_scat_source
C C 0.0033 0.0016 'International Tables Vol C Tables 4.2.6.8 and 6.1.1.4'
H H 0.0000 0.0000 'International Tables Vol C Tables 4.2.6.8 and 6.1.1.4'
O O 0.0106 0.0060 'International Tables Vol C Tables 4.2.6.8 and 6.1.1.4'
S S 0.1246 0.1234 'International Tables Vol C Tables 4.2.6.8 and 6.1.1.4'

loop_
_geom_angle_atom_site_label_1
_geom_angle_atom_site_label_2
_geom_angle_atom_site_label_3
_geom_angle
O3 S1 O2 118.5(3)
O3 S1 O1 108.9(3)
O2 S1 O1 108.6(3)
O3 S1 C17 113.4(3)
O2 S1 C17 107.9(3)
O1 S1 C17 97.3(3)
O6 S2 O7 118.9(3)
O6 S2 O5 108.7(3)
O7 S2 O5 107.1(3)
O6 S2 C27 108.1(3)
O7 S2 C27 111.4(3)
O5 S2 C27 101.0(3)
O10 S3 O11 117.3(7)
O10 S3 O9 109.0(5)
O11 S3 O9 107.9(3)
O10 S3 C37 111.5(5)
O11 S3 C37 111.3(4)
O9 S3 C37 97.9(3)
O15 S4 O14 117.4(4)
O15 S4 O13 107.5(4)
O14 S4 O13 108.9(3)
O15 S4 C47 111.8(4)
O14 S4 C47 111.0(4)
O13 S4 C47 98.5(3)
C1 O1 S1 123.6(4)
C8 O5 S2 123.6(4)
C9 O9 S3 121.0(4)
C16 O13 S4 119.9(4)
C57 O17 H76 110.0
C2 C1 C16B 123.0(6)
C2 C1 O1 123.6(6)
C16B C1 O1 113.5(5)
C1 C2 C3 117.6(6)
C1 C2 H1 121.2
C3 C2 H1 121.2
C4 C3 C2 120.7(6)
C4 C3 H2 119.7
C2 C3 H2 119.7
C3 C4 C4A 121.3(6)
C3 C4 H3 119.3
C4A C4 H3 119.3
C6 C5 C4B 120.4(7)
C6 C5 H4 119.8
C4B C5 H4 119.8
C5 C6 C7 121.6(7)
C5 C6 H5 119.2
C7 C6 H5 119.2
C8 C7 C6 117.4(7)
C8 C7 H6 121.3
C6 C7 H6 121.3
C8A C8 C7 122.8(6)
C8A C8 O5 117.3(5)
C7 C8 O5 119.9(6)
C8B C9 C10 123.8(5)
C8B C9 O9 118.0(5)
C10 C9 O9 117.8(5)
C11 C10 C9 118.4(6)
C11 C10 H7 120.8
C9 C10 H7 120.8
C10 C11 C12 119.1(6)
C10 C11 H8 120.4
C12 C11 H8 120.5
C11 C12 C12A 121.5(6)
C11 C12 H9 119.2
C12A C12 H9 119.2
C14 C13 C12B 120.2(7)
C14 C13 H10 119.9
C12B C13 H10 119.9
C15 C14 C13 120.0(7)
C15 C14 H11 120.0
C13 C14 H11 120.0
C14 C15 C16 120.1(7)
C14 C15 H12 120.0
C16 C15 H12 120.0
C16A C16 C15 122.3(7)
C16A C16 O13 118.3(6)
C15 C16 O13 119.0(6)
C18 C17 S1 120.4(5)
C18 C17 H13 107.2
S1 C17 H13 107.2
C18 C17 H14 107.2
S1 C17 H14 107.2
H13 C17 H14 106.8
C19 C18 C17 113.9(6)
C19 C18 C23 104.9(6)
C17 C18 C23 118.1(5)
C19 C18 C24 101.1(6)
C17 C18 C24 115.6(6)
C23 C18 C24 101.1(5)
O4 C19 C20 126.7(8)
O4 C19 C18 127.4(9)
C20 C19 C18 105.9(7)
C21 C20 C19 101.4(6)
C21 C20 H16 111.5
C19 C20 H16 111.5
C21 C20 H15 111.5
C19 C20 H15 111.5
H16 C20 H15 109.3
C24 C21 C20 104.7(7)
C24 C21 C22 102.3(6)
C20 C21 C22 106.2(7)
C24 C21 H17 114.2
C20 C21 H17 114.1
C22 C21 H17 114.1
C21 C22 C23 102.8(6)
C21 C22 H18 111.2
C23 C22 H18 111.2
C21 C22 H19 111.3
C23 C22 H19 111.2
H18 C22 H19 109.1
C18 C23 C22 103.2(5)
C18 C23 H21 111.1
C22 C23 H21 111.1
C18 C23 H20 111.1
C22 C23 H20 111.1
H21 C23 H20 109.1
C21 C24 C25 114.4(7)
C21 C24 C18 94.0(6)
C25 C24 C18 114.8(6)
C21 C24 C26 112.6(7)
C25 C24 C26 107.9(7)
C18 C24 C26 112.8(7)
C24 C25 H24 109.5
C24 C25 H23 109.5
H24 C25 H23 109.5
C24 C25 H22 109.5
H24 C25 H22 109.5
H23 C25 H22 109.5
C24 C26 H27 109.4
C24 C26 H25 109.5
H27 C26 H25 109.5
C24 C26 H26 109.5
H27 C26 H26 109.5
H25 C26 H26 109.5
C28 C27 S2 120.2(5)
C28 C27 H29 107.3
S2 C27 H29 107.3
C28 C27 H28 107.3
S2 C27 H28 107.3
H29 C27 H28 106.9
C29 C28 C27 115.1(6)
C29 C28 C34 100.8(6)
C27 C28 C34 114.4(5)
C29 C28 C33 105.1(6)
C27 C28 C33 116.9(6)
C34 C28 C33 102.5(5)
O8 C29 C28 130.3(8)
O8 C29 C30 125.7(8)
C28 C29 C30 103.7(6)
C31 C30 C29 103.1(7)
C31 C30 H30 111.1
C29 C30 H30 111.2
C31 C30 H31 111.2
C29 C30 H31 111.2
H30 C30 H31 109.1
C30 C31 C32 107.6(8)
C30 C31 C34 103.3(7)
C32 C31 C34 101.8(6)
C30 C31 H32 114.3
C32 C31 H32 114.3
C34 C31 H32 114.3
C33 C32 C31 102.0(6)
C33 C32 H33 111.4
C31 C32 H33 111.4
C33 C32 H34 111.4
C31 C32 H34 111.4
H33 C32 H34 109.2
C32 C33 C28 104.4(6)
C32 C33 H36 110.9
C28 C33 H36 110.9
C32 C33 H35 110.9
C28 C33 H35 110.9
H36 C33 H35 108.9
C36 C34 C35 108.6(7)
C36 C34 C28 113.9(7)
C35 C34 C28 113.0(6)
C36 C34 C31 114.8(7)
C35 C34 C31 112.5(7)
C28 C34 C31 93.5(5)
C34 C35 H38 109.5
C34 C35 H37 109.5
H38 C35 H37 109.5
C34 C35 H39 109.4
H38 C35 H39 109.5
H37 C35 H39 109.5
C34 C36 H41 109.5
C34 C36 H40 109.5
H41 C36 H40 109.5
C34 C36 H42 109.5
H41 C36 H42 109.5
H40 C36 H42 109.5
C38 C37 S3 117.1(4)
C38 C37 H44 108.0
S3 C37 H44 108.0
C38 C37 H43 108.0
S3 C37 H43 108.0
H44 C37 H43 107.3
C39 C38 C37 114.7(5)
C39 C38 C43 105.1(5)
C37 C38 C43 120.0(5)
C39 C38 C44 99.5(5)
C37 C38 C44 113.1(5)
C43 C38 C44 101.8(5)
O12 C39 C38 127.0(6)
O12 C39 C40 125.5(6)
C38 C39 C40 107.5(6)
C41 C40 C39 100.6(6)
C41 C40 H46 111.7
C39 C40 H46 111.7
C41 C40 H45 111.7
C39 C40 H45 111.6
H46 C40 H45 109.4
C40 C41 C42 107.1(7)
C40 C41 C44 104.5(6)
C42 C41 C44 102.2(6)
C40 C41 H47 114.0
C42 C41 H47 114.0
C44 C41 H47 114.0
C41 C42 C43 102.5(6)
C41 C42 H48 111.2
C43 C42 H48 111.2
C41 C42 H49 111.3
C43 C42 H49 111.3
H48 C42 H49 109.2
C38 C43 C42 103.8(6)
C38 C43 H50 111.0
C42 C43 H50 111.0
C38 C43 H51 111.0
C42 C43 H51 111.0
H50 C43 H51 109.0
C46 C44 C45 107.7(7)
C46 C44 C41 115.6(6)
C45 C44 C41 112.9(7)
C46 C44 C38 113.8(6)
C45 C44 C38 113.1(6)
C41 C44 C38 93.3(5)
C44 C45 H52 109.5
C44 C45 H53 109.5
H52 C45 H53 109.5
C44 C45 H54 109.4
H52 C45 H54 109.5
H53 C45 H54 109.5
C44 C46 H55 109.5
C44 C46 H57 109.5
H55 C46 H57 109.5
C44 C46 H56 109.5
H55 C46 H56 109.5
H57 C46 H56 109.5
C48 C47 S4 116.8(6)
C48 C47 H58 108.1
S4 C47 H58 108.1
C48 C47 H59 108.1
S4 C47 H59 108.1
H58 C47 H59 107.3
C54 C48 C47 120.6(9)
C54 C48 C53 108.4(15)
C47 C48 C53 122.4(13)
C54 C48 C49 91.8(13)
C47 C48 C49 113.8(13)
C53 C48 C49 91.4(16)
C50 C49 C48 105.3(19)
C50 C49 H60 110.6
C48 C49 H60 110.6
C50 C49 H61 110.8
C48 C49 H61 110.7
H60 C49 H61 108.8
C49 C50 C51 99(2)
C49 C50 H63 111.7
C51 C50 H63 111.8
C49 C50 H62 112.0
C51 C50 H62 112.0
H63 C50 H62 109.6
C52 C51 C50 131(2)
C52 C51 C54 96.8(15)
C50 C51 C54 86.1(17)
C52 C51 H64 112.2
C50 C51 H64 112.0
C54 C51 H64 112.1
C51 C52 C53 100.6(19)
C51 C52 H66 111.5
C53 C52 H66 111.6
C51 C52 H65 111.7
C53 C52 H65 111.7
H66 C52 H65 109.5
O16 C53 C48 113(2)
O16 C53 C52 117(3)
C48 C53 C52 102(2)
C48 C54 C55 118.6(14)
C48 C54 C51 98.6(10)
C55 C54 C51 115.8(13)
C48 C54 C56 90.6(16)
C55 C54 C56 117.6(17)
C51 C54 C56 111.7(17)
C54 C55 H69 109.5
C54 C55 H68 109.5
H69 C55 H68 109.5
C54 C55 H67 109.5
H69 C55 H67 109.5
H68 C55 H67 109.5
C54 C56 H71 109.6
C54 C56 H72 109.4
H71 C56 H72 109.5
C54 C56 H70 109.5
H71 C56 H70 109.5
H72 C56 H70 109.5
O17 C57 H73 111.1
O17 C57 H74 112.1
H73 C57 H74 107.2
O17 C57 H75 111.1
H73 C57 H75 107.5
H74 C57 H75 107.6
C4 C4A C16B 119.4(6)
C4 C4A C4B 120.7(6)
C16B C4A C4B 119.8(5)
C8 C8A C4B 118.2(5)
C8 C8A C8B 119.4(5)
C4B C8A C8B 122.4(5)
C8B C12A C12 120.1(5)
C8B C12A C12B 118.8(5)
C12 C12A C12B 121.1(5)
C16 C16A C12B 117.6(6)
C16 C16A C16B 119.0(6)
C12B C16A C16B 123.4(5)
C8A C4B C5 119.4(6)
C8A C4B C4A 121.7(5)
C5 C4B C4A 118.8(6)
C9 C8B C12A 116.9(5)
C9 C8B C8A 120.6(5)
C12A C8B C8A 122.2(5)
C16A C12B C13 119.8(6)
C16A C12B C12A 119.5(5)
C13 C12B C12A 120.7(6)
C1 C16B C4A 117.6(5)
C1 C16B C16A 121.5(5)
C4A C16B C16A 120.8(5)

loop_
_geom_bond_atom_site_label_1
_geom_bond_atom_site_label_2
_geom_bond_distance
S1 O3 1.402(5)
S1 O2 1.413(5)
S1 O1 1.594(4)
S1 C17 1.772(7)
S2 O6 1.407(5)
S2 O7 1.421(5)
S2 O5 1.584(5)
S2 C27 1.788(6)
S3 O10 1.347(7)
S3 O11 1.451(8)
S3 O9 1.595(5)
S3 C37 1.765(6)
S4 O15 1.390(6)
S4 O14 1.428(6)
S4 O13 1.602(5)
S4 C47 1.745(8)
O1 C1 1.412(7)
O4 C19 1.211(10)
O5 C8 1.398(8)
O8 C29 1.183(9)
O9 C9 1.413(7)
O12 C39 1.212(8)
O13 C16 1.413(8)
O16 C53 1.178(17)
O17 C57 1.504(14)
O17 H76 0.8201
C1 C2 1.381(9)
C1 C16B 1.383(8)
C2 C3 1.386(10)
C2 H1 0.9300
C3 C4 1.369(11)
C3 H2 0.9300
C4 C4A 1.375(9)
C4 H3 0.9300
C5 C6 1.335(12)
C5 C4B 1.402(9)
C5 H4 0.9300
C6 C7 1.392(12)
C6 H5 0.9300
C7 C8 1.372(9)
C7 H6 0.9300
C8 C8A 1.373(8)
C9 C8B 1.378(8)
C9 C10 1.391(8)
C10 C11 1.380(10)
C10 H7 0.9300
C11 C12 1.384(10)
C11 H8 0.9300
C12 C12A 1.394(8)
C12 H9 0.9300
C13 C14 1.384(11)
C13 C12B 1.401(9)
C13 H10 0.9300
C14 C15 1.339(11)
C14 H11 0.9300
C15 C16 1.395(10)
C15 H12 0.9300
C16 C16A 1.363(9)
C17 C18 1.524(9)
C17 H13 0.9700
C17 H14 0.9700
C18 C19 1.513(10)
C18 C23 1.532(9)
C18 C24 1.533(10)
C19 C20 1.511(12)
C20 C21 1.503(12)
C20 H16 0.9700
C20 H15 0.9700
C21 C24 1.505(10)
C21 C22 1.520(11)
C21 H17 0.9800
C22 C23 1.537(10)
C22 H18 0.9700
C22 H19 0.9700
C23 H21 0.9700
C23 H20 0.9700
C24 C25 1.523(10)
C24 C26 1.549(11)
C25 H24 0.9600
C25 H23 0.9600
C25 H22 0.9600
C26 H27 0.9600
C26 H25 0.9600
C26 H26 0.9600
C27 C28 1.515(9)
C27 H29 0.9700
C27 H28 0.9700
C28 C29 1.506(10)
C28 C34 1.545(9)
C28 C33 1.560(9)
C29 C30 1.563(12)
C30 C31 1.482(13)
C30 H30 0.9700
C30 H31 0.9700
C31 C32 1.554(13)
C31 C34 1.554(10)
C31 H32 0.9800
C32 C33 1.542(12)
C32 H33 0.9700
C32 H34 0.9700
C33 H36 0.9700
C33 H35 0.9700
C34 C36 1.524(12)
C34 C35 1.533(12)
C35 H38 0.9600
C35 H37 0.9600
C35 H39 0.9600
C36 H41 0.9600
C36 H40 0.9600
C36 H42 0.9600
C37 C38 1.534(9)
C37 H44 0.9700
C37 H43 0.9700
C38 C39 1.505(9)
C38 C43 1.546(9)
C38 C44 1.560(9)
C39 C40 1.529(10)
C40 C41 1.507(10)
C40 H46 0.9700
C40 H45 0.9700
C41 C42 1.534(11)
C41 C44 1.547(10)
C41 H47 0.9800
C42 C43 1.556(10)
C42 H48 0.9700
C42 H49 0.9700
C43 H50 0.9700
C43 H51 0.9700
C44 C46 1.518(11)
C44 C45 1.537(11)
C45 H52 0.9600
C45 H53 0.9600
C45 H54 0.9600
C46 H55 0.9600
C46 H57 0.9600
C46 H56 0.9600
C47 C48 1.482(12)
C47 H58 0.9700
C47 H59 0.9700
C48 C54 1.440(14)
C48 C53 1.485(18)
C48 C49 1.588(17)
C49 C50 1.483(18)
C49 H60 0.9700
C49 H61 0.9700
C50 C51 1.495(18)
C50 H63 0.9700
C50 H62 0.9700
C51 C52 1.476(17)
C51 C54 1.544(15)
C51 H64 0.9800
C52 C53 1.537(18)
C52 H66 0.9700
C52 H65 0.9700
C54 C55 1.486(14)
C54 C56 1.555(17)
C55 H69 0.9600
C55 H68 0.9600
C55 H67 0.9600
C56 H71 0.9600
C56 H72 0.9600
C56 H70 0.9600
C57 H73 0.9790
C57 H74 0.9811
C57 H75 0.9791
C4A C16B 1.407(8)
C4A C4B 1.504(9)
C8A C4B 1.386(8)
C8A C8B 1.491(8)
C12A C8B 1.391(8)
C12A C12B 1.497(8)
C16A C12B 1.401(8)
C16A C16B 1.491(8)

loop_
_geom_torsion_atom_site_label_1
_geom_torsion_atom_site_label_2
_geom_torsion_atom_site_label_3
_geom_torsion_atom_site_label_4
_geom_torsion
O3 S1 O1 C1 72.5(6)
O2 S1 O1 C1 -57.8(6)
C17 S1 O1 C1 -169.6(5)
O6 S2 O5 C8 22.8(6)
O7 S2 O5 C8 -106.8(5)
C27 S2 O5 C8 136.4(5)
O10 S3 O9 C9 114.4(6)
O11 S3 O9 C9 -14.0(6)
C37 S3 O9 C9 -129.5(4)
O15 S4 O13 C16 104.0(5)
O14 S4 O13 C16 -24.2(6)
C47 S4 O13 C16 -139.9(5)
S1 O1 C1 C2 11.0(9)
S1 O1 C1 C16B -168.3(4)
C16B C1 C2 C3 -4.9(10)
O1 C1 C2 C3 175.9(6)
C1 C2 C3 C4 0.1(11)
C2 C3 C4 C4A 1.4(11)
C4B C5 C6 C7 -0.9(15)
C5 C6 C7 C8 0.0(14)
C6 C7 C8 C8A -1.3(12)
C6 C7 C8 O5 178.6(7)
S2 O5 C8 C8A -130.2(5)
S2 O5 C8 C7 49.9(8)
S3 O9 C9 C8B 101.0(5)
S3 O9 C9 C10 -85.2(6)
C8B C9 C10 C11 0.8(9)
O9 C9 C10 C11 -172.6(5)
C9 C10 C11 C12 0.1(9)
C10 C11 C12 C12A -1.7(9)
C12B C13 C14 C15 -2.0(11)
C13 C14 C15 C16 1.2(12)
C14 C15 C16 C16A 0.1(11)
C14 C15 C16 O13 -173.3(7)
S4 O13 C16 C16A 108.2(6)
S4 O13 C16 C15 -78.1(7)
O3 S1 C17 C18 35.9(6)
O2 S1 C17 C18 169.3(5)
O1 S1 C17 C18 -78.4(5)
S1 C17 C18 C19 -87.2(7)
S1 C17 C18 C23 36.5(8)
S1 C17 C18 C24 156.3(5)
C17 C18 C19 O4 21.6(12)
C23 C18 C19 O4 -109.0(10)
C24 C18 C19 O4 146.2(9)
C17 C18 C19 C20 -158.4(6)
C23 C18 C19 C20 71.0(8)
C24 C18 C19 C20 -33.8(8)
O4 C19 C20 C21 -179.7(9)
C18 C19 C20 C21 0.3(8)
C19 C20 C21 C24 34.6(8)
C19 C20 C21 C22 -73.2(8)
C24 C21 C22 C23 -36.0(8)
C20 C21 C22 C23 73.5(8)
C19 C18 C23 C22 -69.8(8)
C17 C18 C23 C22 162.2(6)
C24 C18 C23 C22 35.0(7)
C21 C22 C23 C18 0.0(8)
C20 C21 C24 C25 -173.7(7)
C22 C21 C24 C25 -63.1(8)
C20 C21 C24 C18 -54.2(6)
C22 C21 C24 C18 56.4(7)
C20 C21 C24 C26 62.6(8)
C22 C21 C24 C26 173.2(7)
C19 C18 C24 C21 52.1(6)
C17 C18 C24 C21 175.5(6)
C23 C18 C24 C21 -55.7(6)
C19 C18 C24 C25 171.3(7)
C17 C18 C24 C25 -65.2(8)
C23 C18 C24 C25 63.5(7)
C19 C18 C24 C26 -64.5(8)
C17 C18 C24 C26 59.0(8)
C23 C18 C24 C26 -172.3(6)
O6 S2 C27 C28 -152.2(5)
O7 S2 C27 C28 -19.8(7)
O5 S2 C27 C28 93.7(6)
S2 C27 C28 C29 -72.0(7)
S2 C27 C28 C34 171.9(5)
S2 C27 C28 C33 52.1(8)
C27 C28 C29 O8 12.4(12)
C34 C28 C29 O8 136.1(9)
C33 C28 C29 O8 -117.6(10)
C27 C28 C29 C30 -161.7(6)
C34 C28 C29 C30 -38.0(7)
C33 C28 C29 C30 68.2(7)
O8 C29 C30 C31 -171.0(9)
C28 C29 C30 C31 3.5(9)
C29 C30 C31 C32 -74.7(8)
C29 C30 C31 C34 32.4(9)
C30 C31 C32 C33 68.3(8)
C34 C31 C32 C33 -39.9(8)
C31 C32 C33 C28 5.8(8)
C29 C28 C33 C32 -74.6(8)
C27 C28 C33 C32 156.4(6)
C34 C28 C33 C32 30.4(8)
C29 C28 C34 C36 174.6(6)
C27 C28 C34 C36 -61.2(8)
C33 C28 C34 C36 66.4(8)
C29 C28 C34 C35 -60.8(8)
C27 C28 C34 C35 63.4(9)
C33 C28 C34 C35 -169.1(7)
C29 C28 C34 C31 55.5(7)
C27 C28 C34 C31 179.6(6)
C33 C28 C34 C31 -52.8(7)
C30 C31 C34 C36 -172.9(8)
C32 C31 C34 C36 -61.3(9)
C30 C31 C34 C35 62.2(9)
C32 C31 C34 C35 173.8(7)
C30 C31 C34 C28 -54.4(7)
C32 C31 C34 C28 57.1(7)
O10 S3 C37 C38 -55.4(8)
O11 S3 C37 C38 77.7(6)
O9 S3 C37 C38 -169.5(5)
S3 C37 C38 C39 -96.1(6)
S3 C37 C38 C43 30.6(8)
S3 C37 C38 C44 150.7(5)
C37 C38 C39 O12 22.0(10)
C43 C38 C39 O12 -112.0(8)
C44 C38 C39 O12 142.9(7)
C37 C38 C39 C40 -157.6(6)
C43 C38 C39 C40 68.4(7)
C44 C38 C39 C40 -36.7(7)
O12 C39 C40 C41 -177.0(7)
C38 C39 C40 C41 2.6(8)
C39 C40 C41 C42 -74.6(7)
C39 C40 C41 C44 33.3(7)
C40 C41 C42 C43 71.5(7)
C44 C41 C42 C43 -38.1(7)
C39 C38 C43 C42 -70.3(7)
C37 C38 C43 C42 158.7(6)
C44 C38 C43 C42 33.1(7)
C41 C42 C43 C38 2.7(8)
C40 C41 C44 C46 -173.1(7)
C42 C41 C44 C46 -61.6(8)
C40 C41 C44 C45 62.2(8)
C42 C41 C44 C45 173.7(7)
C40 C41 C44 C38 -54.7(6)
C42 C41 C44 C38 56.8(6)
C39 C38 C44 C46 173.3(6)
C37 C38 C44 C46 -64.6(8)
C43 C38 C44 C46 65.5(8)
C39 C38 C44 C45 -63.3(7)
C37 C38 C44 C45 58.8(8)
C43 C38 C44 C45 -171.1(7)
C39 C38 C44 C41 53.4(6)
C37 C38 C44 C41 175.5(6)
C43 C38 C44 C41 -54.4(6)
O15 S4 C47 C48 -64.3(8)
O14 S4 C47 C48 68.9(7)
O13 S4 C47 C48 -177.0(6)
S4 C47 C48 C54 155.1(10)
S4 C47 C48 C53 -60.7(17)
S4 C47 C48 C49 47.5(14)
C54 C48 C49 C50 18(2)
C47 C48 C49 C50 143.2(19)
C53 C48 C49 C50 -90(2)
C48 C49 C50 C51 27(3)
C49 C50 C51 C52 38(4)
C49 C50 C51 C54 -57(2)
C50 C51 C52 C53 -37(4)
C54 C51 C52 C53 53(2)
C54 C48 C53 O16 123(3)
C47 C48 C53 O16 -25(3)
C49 C48 C53 O16 -145(3)
C54 C48 C53 C52 -3(2)
C47 C48 C53 C52 -150.8(16)
C49 C48 C53 C52 90(2)
C51 C52 C53 O16 -155(2)
C51 C52 C53 C48 -33(3)
C47 C48 C54 C55 -50.5(18)
C53 C48 C54 C55 160.9(17)
C49 C48 C54 C55 68.8(17)
C47 C48 C54 C51 -176.2(9)
C53 C48 C54 C51 35.1(17)
C49 C48 C54 C51 -56.9(15)
C47 C48 C54 C56 71.8(17)
C53 C48 C54 C56 -76.9(19)
C49 C48 C54 C56 -168.9(17)
C52 C51 C54 C48 -54.6(17)
C50 C51 C54 C48 75.9(16)
C52 C51 C54 C55 177.7(17)
C50 C51 C54 C55 -52(2)
C52 C51 C54 C56 39(2)
C50 C51 C54 C56 170(2)
C3 C4 C4A C16B 1.7(10)
C3 C4 C4A C4B 179.5(6)
C7 C8 C8A C4B 3.3(9)
O5 C8 C8A C4B -176.5(5)
C7 C8 C8A C8B -176.4(6)
O5 C8 C8A C8B 3.8(8)
C11 C12 C12A C8B 2.5(9)
C11 C12 C12A C12B -179.6(6)
C15 C16 C16A C12B -0.6(9)
O13 C16 C16A C12B 172.8(5)
C15 C16 C16A C16B 179.7(6)
O13 C16 C16A C16B -6.8(8)
C8 C8A C4B C5 -4.1(9)
C8B C8A C4B C5 175.6(6)
C8 C8A C4B C4A 175.2(5)
C8B C8A C4B C4A -5.1(9)
C6 C5 C4B C8A 2.9(12)
C6 C5 C4B C4A -176.4(8)
C4 C4A C4B C8A 124.2(7)
C16B C4A C4B C8A -58.0(8)
C4 C4A C4B C5 -56.5(8)
C16B C4A C4B C5 121.3(7)
C10 C9 C8B C12A 0.0(8)
O9 C9 C8B C12A 173.4(5)
C10 C9 C8B C8A -174.8(6)
O9 C9 C8B C8A -1.5(8)
C12 C12A C8B C9 -1.7(8)
C12B C12A C8B C9 -179.6(5)
C12 C12A C8B C8A 173.1(5)
C12B C12A C8B C8A -4.8(8)
C8 C8A C8B C9 70.6(7)
C4B C8A C8B C9 -109.1(6)
C8 C8A C8B C12A -104.0(6)
C4B C8A C8B C12A 76.3(7)
C16 C16A C12B C13 -0.2(8)
C16B C16A C12B C13 179.4(5)
C16 C16A C12B C12A 177.8(5)
C16B C16A C12B C12A -2.5(8)
C14 C13 C12B C16A 1.5(10)
C14 C13 C12B C12A -176.5(6)
C8B C12A C12B C16A -63.4(7)
C12 C12A C12B C16A 118.8(6)
C8B C12A C12B C13 114.7(6)
C12 C12A C12B C13 -63.2(8)
C2 C1 C16B C4A 7.9(9)
O1 C1 C16B C4A -172.8(5)
C2 C1 C16B C16A -167.2(6)
O1 C1 C16B C16A 12.1(8)
C4 C4A C16B C1 -6.1(8)
C4B C4A C16B C1 176.0(5)
C4 C4A C16B C16A 169.0(6)
C4B C4A C16B C16A -8.8(8)
C16 C16A C16B C1 71.3(8)
C12B C16A C16B C1 -108.3(7)
C16 C16A C16B C4A -103.6(7)
C12B C16A C16B C4A 76.7(7)
